data_7213491
loop_
_publ_author_name
'Alder, Roger W.'
'Blake, Michael E.'
'Bufali, Simone'
'Butts, Craig P.'
'Orpen, A. Guy'
'Sch\"utz, Jan'
'Williams, Stuart J.'

_publ_section_title
;
 Preparation of tetraalkylformamidinium salts and related species as
 precursors to stable carbenes
;
_journal_issue 14
_journal_name_full 'Journal of the Chemical Society, Perkin Transactions 1'
_journal_page_first 1586
_journal_paper_doi 10.1039/b104110j
_journal_year 2001
_chemical_formula_sum 'C16 H30 F6 N2 O7 S2'
_chemical_formula_weight 540.54
_chemical_name_systematic
; 
? 
;
_space_group_IT_number 61
_symmetry_cell_setting orthorhombic
_symmetry_space_group_name_Hall '-P 2ac 2ab'
_symmetry_space_group_name_H-M 'P b c a'
_atom_sites_solution_hydrogens geom
_atom_sites_solution_primary direct
_atom_sites_solution_secondary difmap
_audit_creation_method SHELXL
_cell_angle_alpha 90.00
_cell_angle_beta 90.00
_cell_angle_gamma 90.00
_cell_formula_units_Z 8
_cell_length_a 11.3218(13)
_cell_length_b 17.900(2)
_cell_length_c 24.468(4)
_cell_measurement_reflns_used 210
_cell_measurement_temperature 173(2)
_cell_measurement_theta_max 27.5
_cell_measurement_theta_min 1.75
_cell_volume 4958.7(11)
_computing_cell_refinement 'SMART (Siemens, 1995b)'
_computing_data_collection 'SMART (Siemens, 1995b)'
_computing_data_reduction 'SMART (Siemens, 1995b)'
_computing_molecular_graphics 'SHELXTL (Siemens, 1995a)'
_computing_publication_material 'SHELXTL (Siemens, 1995a)'
_computing_structure_refinement 'SHELXTL (Siemens, 1995a)'
_computing_structure_solution 'SHELXTL (Siemens, 1995a)'
_diffrn_ambient_temperature 173(2)
_diffrn_measurement_device 'Siemens P4'
_diffrn_measurement_method '\w scans'
_diffrn_radiation_monochromator graphite
_diffrn_radiation_source 'fine-focus sealed tube'
_diffrn_radiation_type MoK\a
_diffrn_radiation_wavelength 0.71073
_diffrn_reflns_av_R_equivalents 0.0345
_diffrn_reflns_av_sigmaI/netI 0.0480
_diffrn_reflns_limit_h_max 1
_diffrn_reflns_limit_h_min -14
_diffrn_reflns_limit_k_max 7
_diffrn_reflns_limit_k_min -19
_diffrn_reflns_limit_l_max 14
_diffrn_reflns_limit_l_min -7
_diffrn_reflns_number 2689
_diffrn_reflns_theta_max 27.48
_diffrn_reflns_theta_min 2.29
_diffrn_standards_decay_% 0
_exptl_absorpt_coefficient_mu 0.297
_exptl_absorpt_correction_type none
_exptl_crystal_colour Colourless
_exptl_crystal_density_diffrn 1.448
_exptl_crystal_description Rectangular
_exptl_crystal_F_000 2256
_exptl_crystal_size_max .60
_exptl_crystal_size_mid .42
_exptl_crystal_size_min .32
_refine_diff_density_max 0.177
_refine_diff_density_min -0.157
_refine_diff_density_rms 0.039
_refine_ls_extinction_method none
_refine_ls_goodness_of_fit_all 1.134
_refine_ls_goodness_of_fit_ref 1.123
_refine_ls_hydrogen_treatment noref
_refine_ls_matrix_type full
_refine_ls_number_parameters 298
_refine_ls_number_reflns 2193
_refine_ls_number_restraints 0
_refine_ls_restrained_S_all 1.136
_refine_ls_restrained_S_obs 1.123
_refine_ls_R_factor_all 0.0914
_refine_ls_R_factor_gt 0.0472
_refine_ls_shift/esd_mean 0.000
_refine_ls_shift/su_max 0.000
_refine_ls_structure_factor_coef Fsqd
_refine_ls_weighting_scheme calc
_refine_ls_wR_factor_all 0.1086
_refine_ls_wR_factor_ref 0.0841
_reflns_number_gt 1457
_reflns_number_total 2194
_reflns_threshold_expression >2sigma(I)
_cod_data_source_file b104110jsup1.cif
_cod_data_source_block didicat
_cod_depositor_comments
;
The following automatic conversions were performed:

'_symmetry_cell_setting' value 'Orthorhombic' changed to
'orthorhombic' according to
/home/saulius/struct/CIF-dictionaries/cif_core.dic dictionary named
'cif_core.dic' version 2.4.2 from 2011-04-26.

Automatic conversion script
Id: cif_fix_values 1891 2012-01-12 08:04:46Z andrius 
;
_cod_original_cell_volume 4958.5(12)
_cod_original_sg_symbol_H-M Pbca
_cod_database_code 7213491

loop_
_symmetry_equiv_pos_as_xyz
'x, y, z'
'-x+1/2, -y, z+1/2'
'-x, y+1/2, -z+1/2'
'x+1/2, -y+1/2, -z'
'-x, -y, -z'
'x-1/2, y, -z-1/2'
'x, -y-1/2, z-1/2'
'-x-1/2, y-1/2, z'

loop_
_atom_site_aniso_label
_atom_site_aniso_U_11
_atom_site_aniso_U_22
_atom_site_aniso_U_33
_atom_site_aniso_U_23
_atom_site_aniso_U_13
_atom_site_aniso_U_12
S1 0.0299(6) 0.0277(8) 0.031(3) -0.0024(11) 0.0021(6) 0.0049(4)
N1 0.036(2) 0.017(2) 0.005(10) 0.002(3) 0.004(2) -0.0061(14)
S2 0.0318(7) 0.0333(8) 0.043(3) -0.0003(10) -0.0028(7) 0.0087(5)
F2 0.034(2) 0.060(2) 0.192(9) 0.030(3) 0.006(2) 0.0139(14)
C2 0.025(2) 0.022(3) 0.022(10) -0.006(3) 0.002(2) -0.003(2)
O3 0.035(2) 0.019(2) 0.015(7) 0.003(2) 0.002(2) -0.0065(11)
F3 0.099(4) 0.106(4) 0.115(14) -0.031(5) -0.049(4) -0.024(3)
O4 0.037(2) 0.115(4) 0.022(10) 0.009(4) -0.005(2) 0.020(2)
C4 0.021(2) 0.022(3) 0.026(10) -0.003(3) 0.003(2) 0.0021(15)
N5 0.025(2) 0.016(2) 0.018(9) -0.001(3) 0.004(2) 0.0007(13)
F5 0.035(2) 0.063(2) 0.112(8) -0.041(3) 0.009(2) 0.0037(14)
C6A 0.032(3) 0.021(3) 0.029(11) 0.002(4) 0.001(2) -0.008(2)
C6B 0.033(3) 0.025(3) 0.010(13) 0.000(4) 0.001(3) -0.005(2)
C6D 0.049(4) 0.026(3) 0.033(17) 0.003(5) -0.007(4) -0.009(2)
C6C 0.042(3) 0.021(3) 0.021(12) 0.002(4) 0.000(3) -0.012(2)
C7C 0.055(4) 0.041(3) 0.058(14) -0.017(4) -0.004(3) 0.005(2)
C7H 0.068(4) 0.036(3) 0.014(17) 0.003(5) 0.003(4) 0.009(2)
C7A 0.079(5) 0.053(4) 0.018(17) 0.008(5) 0.028(4) 0.007(3)
C7F 0.039(3) 0.040(3) 0.063(13) -0.006(4) 0.007(3) -0.013(2)
C7E 0.059(4) 0.023(3) 0.009(13) 0.000(4) -0.002(3) -0.009(2)
C7D 0.029(3) 0.058(3) 0.076(13) 0.006(5) -0.011(3) 0.002(2)
C7B 0.048(4) 0.063(4) 0.066(15) 0.034(5) -0.017(3) -0.007(2)
C7G 0.041(3) 0.058(4) 0.053(13) 0.018(5) 0.007(3) 0.007(2)
O9 0.066(3) 0.030(2) 0.055(10) 0.005(3) 0.007(2) 0.0089(15)
O11 0.062(3) 0.043(2) 0.039(10) 0.023(3) 0.009(2) 0.003(2)
O12 0.040(2) 0.039(2) 0.053(8) -0.005(3) 0.011(2) 0.0128(13)
O15 0.064(3) 0.034(2) 0.049(9) -0.011(3) 0.015(2) 0.011(2)
F16 0.093(3) 0.049(2) 0.180(11) 0.012(4) 0.077(3) -0.008(2)
F17 0.053(2) 0.054(2) 0.136(10) 0.040(3) 0.009(2) -0.0073(14)
F18 0.050(3) 0.168(5) 0.095(11) -0.053(5) -0.019(3) -0.016(2)
C19 0.036(3) 0.045(4) 0.070(14) 0.004(6) -0.010(3) 0.002(2)
C28 0.037(3) 0.041(4) 0.084(14) -0.021(5) 0.000(4) 0.000(2)
O30 0.073(3) 0.045(3) 0.038(12) -0.016(4) -0.002(3) 0.011(2)

loop_
_atom_site_label
_atom_site_type_symbol
_atom_site_fract_x
_atom_site_fract_y
_atom_site_fract_z
_atom_site_U_iso_or_equiv
_atom_site_thermal_displace_type
_atom_site_occupancy
_atom_site_calc_flag
_atom_site_refinement_flags
S1 S 0.31729(9) 0.04306(8) 0.45674(11) 0.0295(8) Uani 1 d .
N1 N 0.4083(3) -0.0046(2) 0.6608(3) 0.019(3) Uani 1 d .
S2 S 0.73764(10) 0.20292(7) 0.82693(11) 0.0360(9) Uani 1 d .
F2 F 0.0870(2) 0.0470(2) 0.4550(2) 0.095(3) Uani 1 d .
C2 C 0.4207(3) 0.0472(2) 0.6252(3) 0.023(3) Uani 1 d .
H2A H 0.3780(3) 0.0461(2) 0.5918(3) 0.028 Uiso 1 calc R
O3 O 0.4965(2) 0.1037(2) 0.6366(2) 0.023(2) Uani 1 d .
F3 F 0.1626(4) -0.0328(3) 0.4010(4) 0.106(4) Uani 1 d .
O4 O 0.7900(3) 0.2032(3) 0.8809(3) 0.058(3) Uani 1 d .
C4 C 0.5125(3) 0.1524(2) 0.5958(3) 0.023(3) Uani 1 d .
H4A H 0.4773(3) 0.1441(2) 0.5611(3) 0.028 Uiso 1 calc R
N5 N 0.5762(3) 0.2106(2) 0.6042(3) 0.020(3) Uani 1 d .
F5 F 0.5333(2) 0.2385(2) 0.8697(2) 0.070(2) Uani 1 d .
C6A C 0.5989(3) 0.2629(3) 0.5570(3) 0.028(3) Uani 1 d .
H6AA H 0.6346(3) 0.3095(3) 0.5722(3) 0.033 Uiso 1 calc R
C6B C 0.6269(4) 0.2285(2) 0.6589(4) 0.022(4) Uani 1 d .
H6BA H 0.6023(4) 0.1881(2) 0.6848(4) 0.027 Uiso 1 calc R
C6D C 0.4761(5) -0.0095(3) 0.7128(5) 0.036(5) Uani 1 d .
H6DA H 0.5279(5) 0.0357(3) 0.7151(5) 0.043 Uiso 1 calc R
C6C C 0.3216(4) -0.0663(3) 0.6468(3) 0.028(3) Uani 1 d .
H6CA H 0.3222(4) -0.1033(3) 0.6774(3) 0.034 Uiso 1 calc R
C7C C 0.5763(5) 0.3019(3) 0.6800(4) 0.051(4) Uani 1 d .
H7CA H 0.4899(5) 0.2989(3) 0.6806(4) 0.077 Uiso 1 calc R
H7CB H 0.6009(5) 0.3428(3) 0.6560(4) 0.077 Uiso 1 calc R
H7CC H 0.6056(5) 0.3112(3) 0.7171(4) 0.077 Uiso 1 calc R
C7H C 0.3926(5) -0.0076(3) 0.7616(4) 0.039(5) Uani 1 d .
H7HA H 0.3445(5) 0.0379(3) 0.7600(4) 0.059 Uiso 1 calc R
H7HB H 0.4386(5) -0.0079(3) 0.7955(4) 0.059 Uiso 1 calc R
H7HC H 0.3409(5) -0.0515(3) 0.7606(4) 0.059 Uiso 1 calc R
C7A C 0.6880(5) 0.2288(3) 0.5181(4) 0.050(5) Uani 1 d .
H7AA H 0.7597(5) 0.2156(3) 0.5383(4) 0.075 Uiso 1 calc R
H7AB H 0.7075(5) 0.2650(3) 0.4895(4) 0.075 Uiso 1 calc R
H7AC H 0.6543(5) 0.1838(3) 0.5015(4) 0.075 Uiso 1 calc R
C7F C 0.1973(4) -0.0339(3) 0.6426(4) 0.047(4) Uani 1 d .
H7FA H 0.1772(4) -0.0086(3) 0.6769(4) 0.071 Uiso 1 calc R
H7FB H 0.1408(4) -0.0743(3) 0.6359(4) 0.071 Uiso 1 calc R
H7FC H 0.1942(4) 0.0020(3) 0.6124(4) 0.071 Uiso 1 calc R
C7E C 0.3591(4) -0.1062(3) 0.5956(4) 0.031(4) Uani 1 d .
H7EA H 0.4392(4) -0.1259(3) 0.6004(4) 0.046 Uiso 1 calc R
H7EB H 0.3579(4) -0.0712(3) 0.5648(4) 0.046 Uiso 1 calc R
H7EC H 0.3045(4) -0.1476(3) 0.5883(4) 0.046 Uiso 1 calc R
C7D C 0.7615(4) 0.2292(3) 0.6569(4) 0.055(4) Uani 1 d .
H7DA H 0.7900(4) 0.1811(3) 0.6431(4) 0.082 Uiso 1 calc R
H7DB H 0.7928(4) 0.2377(3) 0.6937(4) 0.082 Uiso 1 calc R
H7DC H 0.7881(4) 0.2693(3) 0.6326(4) 0.082 Uiso 1 calc R
C7B C 0.4857(4) 0.2846(3) 0.5282(4) 0.059(4) Uani 1 d .
H7BA H 0.4306(4) 0.3063(3) 0.5547(4) 0.089 Uiso 1 calc R
H7BB H 0.4499(4) 0.2402(3) 0.5116(4) 0.089 Uiso 1 calc R
H7BC H 0.5032(4) 0.3214(3) 0.4997(4) 0.089 Uiso 1 calc R
C7G C 0.5560(4) -0.0779(3) 0.7107(4) 0.051(4) Uani 1 d .
H7GA H 0.6068(4) -0.0750(3) 0.6783(4) 0.076 Uiso 1 calc R
H7GB H 0.5075(4) -0.1232(3) 0.7087(4) 0.076 Uiso 1 calc R
H7GC H 0.6052(4) -0.0796(3) 0.7436(4) 0.076 Uiso 1 calc R
O9 O 0.7375(3) 0.2744(2) 0.8006(3) 0.050(3) Uani 1 d .
O11 O 0.3146(3) 0.1001(2) 0.4150(3) 0.048(3) Uani 1 d .
O12 O 0.3971(3) -0.0181(2) 0.4469(2) 0.044(2) Uani 1 d .
O15 O 0.7713(3) 0.1410(2) 0.7935(3) 0.049(3) Uani 1 d .
F16 F 0.5627(3) 0.1232(2) 0.8653(3) 0.108(3) Uani 1 d .
F17 F 0.1584(3) -0.0548(2) 0.4868(3) 0.081(3) Uani 1 d .
F18 F 0.5225(3) 0.1811(3) 0.7936(3) 0.104(3) Uani 1 d .
C19 C 0.1729(4) -0.0010(4) 0.4503(6) 0.050(4) Uani 1 d .
C28 C 0.5830(5) 0.1851(3) 0.8403(5) 0.054(4) Uani 1 d .
O30 O 0.3176(3) 0.0710(2) 0.5122(3) 0.052(3) Uani 1 d .

loop_
_atom_type_symbol
_atom_type_description
_atom_type_scat_dispersion_real
_atom_type_scat_dispersion_imag
_atom_type_scat_source
C C 0.0033 0.0016 'International Tables Vol C Tables 4.2.6.8 and 6.1.1.4'
H H 0.0000 0.0000 'International Tables Vol C Tables 4.2.6.8 and 6.1.1.4'
N N 0.0061 0.0033 'International Tables Vol C Tables 4.2.6.8 and 6.1.1.4'
O O 0.0106 0.0060 'International Tables Vol C Tables 4.2.6.8 and 6.1.1.4'
F F 0.0171 0.0103 'International Tables Vol C Tables 4.2.6.8 and 6.1.1.4'
S S 0.1246 0.1234 'International Tables Vol C Tables 4.2.6.8 and 6.1.1.4'

loop_
_geom_angle_atom_site_label_1
_geom_angle_atom_site_label_2
_geom_angle_atom_site_label_3
_geom_angle
O12 S1 O11 115.6(3)
O12 S1 O30 114.7(3)
O11 S1 O30 114.8(3)
O12 S1 C19 102.7(3)
O11 S1 C19 103.1(4)
O30 S1 C19 103.4(4)
C2 N1 C6D 124.5(4)
C2 N1 C6C 116.5(6)
C6D N1 C6C 118.9(6)
O15 S2 O9 115.9(4)
O15 S2 O4 114.6(3)
O9 S2 O4 114.0(3)
O15 S2 C28 103.0(3)
O9 S2 C28 103.7(3)
O4 S2 C28 103.4(4)
N1 C2 O3 118.1(6)
C4 O3 C2 114.8(5)
N5 C4 O3 119.1(7)
C4 N5 C6B 122.4(6)
C4 N5 C6A 118.4(6)
C6B N5 C6A 119.2(4)
N5 C6A C7B 111.8(4)
N5 C6A C7A 110.2(4)
C7B C6A C7A 112.1(7)
N5 C6B C7C 110.2(5)
N5 C6B C7D 111.0(6)
C7C C6B C7D 112.3(4)
N1 C6D C7H 110.4(6)
N1 C6D C7G 108.9(7)
C7H C6D C7G 114.4(7)
C7E C6C N1 110.6(5)
C7E C6C C7F 112.7(6)
N1 C6C C7F 109.6(4)
F2 C19 F17 109.2(8)
F2 C19 F3 107.1(8)
F17 C19 F3 106.7(6)
F2 C19 S1 112.2(4)
F17 C19 S1 111.6(6)
F3 C19 S1 109.9(7)
F16 C28 F5 106.8(8)
F16 C28 F18 105.6(6)
F5 C28 F18 106.7(5)
F16 C28 S2 114.2(4)
F5 C28 S2 112.5(4)
F18 C28 S2 110.6(8)

loop_
_geom_bond_atom_site_label_1
_geom_bond_atom_site_label_2
_geom_bond_distance
S1 O12 1.440(3)
S1 O11 1.444(5)
S1 O30 1.447(7)
S1 C19 1.822(6)
N1 C2 1.280(8)
N1 C6D 1.490(12)
N1 C6C 1.517(6)
S2 O15 1.429(5)
S2 O9 1.433(4)
S2 O4 1.448(7)
S2 C28 1.810(6)
F2 C19 1.303(6)
C2 O3 1.355(5)
O3 C4 1.337(7)
F3 C19 1.339(13)
C4 N5 1.282(5)
N5 C6B 1.491(11)
N5 C6A 1.510(9)
F5 C28 1.322(8)
C6A C7B 1.513(8)
C6A C7A 1.514(9)
C6B C7C 1.523(7)
C6B C7D 1.525(6)
C6D C7H 1.522(13)
C6D C7G 1.524(7)
C6C C7E 1.502(10)
C6C C7F 1.525(6)
F16 C28 1.286(8)
F17 C19 1.324(12)
F18 C28 1.335(12)
